data_2312254
loop_
_publ_author_name
'Shahed, H.'
'Sharma, N.'
'Angst, M.'
'Voigt, J.'
'Per&#xdf;on, J'
'Prakash, P.'
'T&#xf6;rnroos, K W'
'Chernyshov, D.'
'Gildenast, H.'
'Ohl, M.'
'Saffarini, G.'
'Grzechnik, A.'
'Friese, K.'

_publ_section_title
;
 Structural insight into the cooperativity of spin crossover compounds.
;
_journal_issue 'Pt 5'
_journal_name_full 'Acta crystallographica Section B, Structural science, crystal engineering and materials'
_journal_page_first 354
_journal_page_last 367
_journal_paper_doi 10.1107/S2052520623005814
_journal_volume 79
_journal_year 2023
_chemical_formula_sum 'C10.86 H8 Fe0.29 N1.71 S0.57'
_chemical_formula_weight 196.75
_space_group_crystal_system orthorhombic
_space_group_IT_number 56
_space_group_name_Hall '-P 2ab 2ac'
_space_group_name_H-M_alt 'P c c n'
_atom_sites_solution_hydrogens geom
_audit_creation_method SHELXL-2019/2
_cell_angle_alpha 90
_cell_angle_beta 90
_cell_angle_gamma 90
_cell_formula_units_Z 14
_cell_length_a 12.9631(7)
_cell_length_b 15.3033(8)
_cell_length_c 17.5926(7)
_cell_measurement_reflns_used 2365
_cell_measurement_temperature 335(2)
_cell_measurement_theta_max 21.573
_cell_measurement_theta_min 1.886
_cell_volume 3490.0(3)
_computing_structure_refinement 'SHELXL-2019/2 (Sheldrick, 2019)'
_diffrn_ambient_temperature 293(2)
_diffrn_measured_fraction_theta_full 0.984
_diffrn_measured_fraction_theta_max 0.829
_diffrn_measurement_device_type '4-circle diffractometer'
_diffrn_radiation_type Synchrotron
_diffrn_radiation_wavelength 0.65524
_diffrn_reflns_av_R_equivalents 0.1020
_diffrn_reflns_av_unetI/netI 0.0764
_diffrn_reflns_Laue_measured_fraction_full 0.984
_diffrn_reflns_Laue_measured_fraction_max 0.829
_diffrn_reflns_limit_h_max 20
_diffrn_reflns_limit_h_min -20
_diffrn_reflns_limit_k_max 19
_diffrn_reflns_limit_k_min -19
_diffrn_reflns_limit_l_max 28
_diffrn_reflns_limit_l_min -28
_diffrn_reflns_number 36782
_diffrn_reflns_point_group_measured_fraction_full 0.984
_diffrn_reflns_point_group_measured_fraction_max 0.829
_diffrn_reflns_theta_full 23.150
_diffrn_reflns_theta_max 32.952
_diffrn_reflns_theta_min 1.898
_exptl_absorpt_coefficient_mu 0.431
_exptl_crystal_density_diffrn 1.311
_exptl_crystal_description irregular
_exptl_crystal_F_000 1424
_refine_diff_density_max 0.174
_refine_diff_density_min -0.175
_refine_diff_density_rms 0.032
_refine_ls_extinction_method none
_refine_ls_goodness_of_fit_ref 1.156
_refine_ls_hydrogen_treatment constr
_refine_ls_matrix_type full
_refine_ls_number_parameters 213
_refine_ls_number_reflns 6945
_refine_ls_number_restraints 0
_refine_ls_restrained_S_all 1.156
_refine_ls_R_factor_all 0.2671
_refine_ls_R_factor_gt 0.1157
_refine_ls_shift/su_max 0.001
_refine_ls_shift/su_mean 0.000
_refine_ls_structure_factor_coef Fsqd
_refine_ls_weighting_details 'w=1/[\s^2^(Fo^2^)+(0.0346P)^2^+1.4432P] where P=(Fo^2^+2Fc^2^)/3'
_refine_ls_weighting_scheme calc
_refine_ls_wR_factor_gt 0.1638
_refine_ls_wR_factor_ref 0.2104
_reflns_Friedel_coverage 0.000
_reflns_number_gt 2561
_reflns_number_total 6945
_reflns_threshold_expression 'I > 2\s(I)'
_cod_data_source_file Bia_Portho_335K.cif
_cod_data_source_block Bia_dw4400_335K
_cod_depositor_comments 'Adding full bibliography for 2312165--2312274.cif.'
_cod_database_code 2312254
_shelx_shelxl_version_number 2019/2
_shelx_space_group_comment
;
The symmetry employed for this shelxl refinement is uniquely defined
by the following loop, which should always be used as a source of
symmetry information in preference to the above space-group names.
They are only intended as comments.
;

loop_
_space_group_symop_operation_xyz
'x, y, z'
'-x+1/2, -y+1/2, z'
'-x, y+1/2, -z+1/2'
'x+1/2, -y, -z+1/2'
'-x, -y, -z'
'x-1/2, y-1/2, -z'
'x, -y-1/2, z-1/2'
'-x-1/2, y, z-1/2'

loop_
_atom_site_label
_atom_site_type_symbol
_atom_site_fract_x
_atom_site_fract_y
_atom_site_fract_z
_atom_site_U_iso_or_equiv
_atom_site_adp_type
_atom_site_occupancy
_atom_site_site_symmetry_order
_atom_site_calc_flag
_atom_site_refinement_flags_posn
_atom_site_refinement_flags_adp
_atom_site_refinement_flags_occupancy
_atom_site_disorder_assembly
_atom_site_disorder_group
Fe01 Fe 0.750000 0.750000 0.57544(4) 0.0787(3) Uani 1 2 d S T P . .
S002 S 0.90750(12) 0.55801(11) 0.39552(7) 0.1363(6) Uani 1 1 d . . . . .
N003 N 0.7435(3) 0.8428(2) 0.67400(17) 0.0805(8) Uani 1 1 d . . . . .
N004 N 0.8007(3) 0.6617(2) 0.49606(19) 0.1013(11) Uani 1 1 d . . . . .
N005 N 0.9096(3) 0.7962(2) 0.59339(18) 0.0838(9) Uani 1 1 d . . . . .
C006 C 0.6559(3) 0.8600(2) 0.7200(2) 0.0807(11) Uani 1 1 d . . . . .
C007 C 0.5641(3) 0.8822(3) 0.6847(2) 0.0862(11) Uani 1 1 d . . . . .
H007 H 0.561845 0.889123 0.632250 0.103 Uiso 1 1 calc R U . . .
C008 C 0.9244(4) 0.8471(3) 0.6545(2) 0.0886(11) Uani 1 1 d . . . . .
C009 C 0.8308(4) 0.8697(3) 0.6965(2) 0.0919(12) Uani 1 1 d . . . . .
H009 H 0.835408 0.904004 0.739988 0.110 Uiso 1 1 calc R U . . .
C00A C 0.6586(3) 0.8496(3) 0.7978(2) 0.0964(13) Uani 1 1 d . . . . .
H00A H 0.719898 0.834704 0.822034 0.116 Uiso 1 1 calc R U . . .
C00B C 0.4779(4) 0.8839(3) 0.8055(2) 0.0898(12) Uani 1 1 d . . . . .
C00C C 0.4766(3) 0.8938(3) 0.7272(2) 0.0918(12) Uani 1 1 d . . . . .
H00C H 0.415203 0.908612 0.703008 0.110 Uiso 1 1 calc R U . . .
C00D C 0.8447(3) 0.6193(3) 0.4538(2) 0.0865(12) Uani 1 1 d . . . . .
C00E C 0.5696(4) 0.8614(3) 0.8395(2) 0.1023(14) Uani 1 1 d . . . . .
H00E H 0.571651 0.853915 0.891921 0.123 Uiso 1 1 calc R U . . .
C00F C 0.3826(4) 0.8979(3) 0.8505(3) 0.1001(13) Uani 1 1 d . . . . .
C00G C 0.9930(4) 0.7744(3) 0.5528(3) 0.1028(14) Uani 1 1 d . . . . .
H00G H 0.984288 0.739578 0.509970 0.123 Uiso 1 1 calc R U . . .
C00H C 0.3846(4) 0.9423(3) 0.9190(3) 0.1110(15) Uani 1 1 d . . . . .
H00H H 0.447092 0.962884 0.937898 0.133 Uiso 1 1 calc R U . . .
C00I C 1.0200(4) 0.8766(4) 0.6761(3) 0.1203(16) Uani 1 1 d . . . . .
H00I H 1.027594 0.912285 0.718482 0.144 Uiso 1 1 calc R U . . .
C00J C 0.2892(5) 0.8677(4) 0.8248(3) 0.1317(18) Uani 1 1 d . . . . .
H00J H 0.285631 0.837214 0.779168 0.158 Uiso 1 1 calc R U . . .
C00K C 0.1994(5) 0.8824(5) 0.8668(4) 0.152(2) Uani 1 1 d . . . . .
H00K H 0.136542 0.861789 0.848836 0.183 Uiso 1 1 calc R U . . .
C00L C 1.1042(4) 0.8521(4) 0.6338(4) 0.138(2) Uani 1 1 d . . . . .
H00L H 1.169965 0.870367 0.647672 0.166 Uiso 1 1 calc R U . . .
C00M C 0.2948(6) 0.9563(4) 0.9600(3) 0.133(2) Uani 1 1 d . . . . .
H00M H 0.297368 0.986354 1.005861 0.160 Uiso 1 1 calc R U . . .
C00N C 0.2031(6) 0.9265(5) 0.9335(4) 0.144(2) Uani 1 1 d . . . . .
H00N H 0.142910 0.936250 0.960980 0.173 Uiso 1 1 calc R U . . .
C00O C 1.0907(4) 0.8012(4) 0.5715(4) 0.1275(17) Uani 1 1 d . . . . .
H00O H 1.146803 0.784662 0.541900 0.153 Uiso 1 1 calc R U . . .

loop_
_atom_site_aniso_label
_atom_site_aniso_U_11
_atom_site_aniso_U_22
_atom_site_aniso_U_33
_atom_site_aniso_U_23
_atom_site_aniso_U_13
_atom_site_aniso_U_12
Fe01 0.0841(5) 0.0933(5) 0.0588(4) 0.000 0.000 0.0079(4)
S002 0.1423(12) 0.1793(14) 0.0874(8) -0.0143(9) 0.0212(8) 0.0616(10)
N003 0.087(2) 0.086(2) 0.0675(16) -0.0019(16) -0.0072(19) 0.0130(19)
N004 0.118(3) 0.112(3) 0.074(2) -0.015(2) 0.015(2) 0.007(2)
N005 0.082(2) 0.094(2) 0.076(2) 0.0086(18) 0.0005(17) 0.0029(18)
C006 0.092(3) 0.082(3) 0.069(2) -0.005(2) -0.002(2) 0.016(2)
C007 0.097(3) 0.091(3) 0.071(2) -0.003(2) -0.006(2) 0.019(2)
C008 0.092(3) 0.094(3) 0.080(3) 0.007(2) -0.010(2) 0.004(2)
C009 0.109(4) 0.094(3) 0.073(2) -0.005(2) -0.008(2) 0.008(3)
C00A 0.097(3) 0.114(3) 0.078(3) -0.002(2) -0.008(2) 0.022(3)
C00B 0.100(3) 0.086(3) 0.084(3) -0.001(2) 0.004(2) 0.020(2)
C00C 0.092(3) 0.093(3) 0.090(3) -0.001(2) -0.009(2) 0.024(2)
C00D 0.087(3) 0.110(3) 0.062(2) 0.000(2) -0.002(2) 0.001(2)
C00E 0.114(4) 0.122(4) 0.070(2) 0.007(2) 0.001(3) 0.030(3)
C00F 0.112(4) 0.090(3) 0.099(3) 0.007(3) 0.003(3) 0.021(3)
C00G 0.090(3) 0.128(4) 0.090(3) 0.011(3) 0.014(3) 0.003(3)
C00H 0.112(4) 0.119(4) 0.102(3) -0.001(3) 0.006(3) 0.035(3)
C00I 0.098(4) 0.144(5) 0.120(4) -0.008(3) -0.025(3) -0.008(3)
C00J 0.117(4) 0.142(5) 0.136(5) -0.023(4) 0.020(4) 0.009(4)
C00K 0.113(5) 0.180(6) 0.163(6) -0.014(5) 0.016(5) 0.009(4)
C00L 0.086(4) 0.181(6) 0.148(5) 0.013(5) -0.018(4) -0.015(4)
C00M 0.146(5) 0.149(5) 0.105(4) 0.002(3) 0.020(4) 0.065(4)
C00N 0.113(5) 0.172(6) 0.148(6) 0.017(5) 0.026(5) 0.044(4)
C00O 0.088(4) 0.163(5) 0.132(5) 0.015(4) 0.011(3) -0.001(3)

loop_
_atom_type_symbol
_atom_type_description
_atom_type_scat_dispersion_real
_atom_type_scat_dispersion_imag
_atom_type_scat_source
Fe Fe 0.3265 0.6960 'International Tables Vol C Tables 4.2.6.8 and 6.1.1.4'
C C 0.0024 0.0013 'International Tables Vol C Tables 4.2.6.8 and 6.1.1.4'
H H 0.0000 0.0000 'International Tables Vol C Tables 4.2.6.8 and 6.1.1.4'
N N 0.0049 0.0027 'International Tables Vol C Tables 4.2.6.8 and 6.1.1.4'
S S 0.1051 0.1002 'International Tables Vol C Tables 4.2.6.8 and 6.1.1.4'

loop_
_geom_angle_atom_site_label_1
_geom_angle_atom_site_label_2
_geom_angle_atom_site_label_3
_geom_angle
_geom_angle_site_symmetry_1
_geom_angle_site_symmetry_3
_geom_angle_publ_flag
N004 Fe01 N004 94.2(2) . 2_665 ?
N004 Fe01 N005 100.75(14) . 2_665 ?
N004 Fe01 N005 90.46(14) 2_665 2_665 ?
N004 Fe01 N005 90.46(14) . . ?
N004 Fe01 N005 100.75(14) 2_665 . ?
N005 Fe01 N005 163.57(17) 2_665 . ?
N004 Fe01 N003 162.81(14) . . ?
N004 Fe01 N003 95.58(13) 2_665 . ?
N005 Fe01 N003 93.29(12) 2_665 . ?
N005 Fe01 N003 73.84(13) . . ?
N004 Fe01 N003 95.58(13) . 2_665 ?
N004 Fe01 N003 162.81(14) 2_665 2_665 ?
N005 Fe01 N003 73.84(13) 2_665 2_665 ?
N005 Fe01 N003 93.29(12) . 2_665 ?
N003 Fe01 N003 78.76(15) . 2_665 ?
C009 N003 C006 118.5(3) . . ?
C009 N003 Fe01 114.4(3) . . ?
C006 N003 Fe01 126.0(3) . . ?
C00D N004 Fe01 168.4(4) . . ?
C00G N005 C008 117.2(4) . . ?
C00G N005 Fe01 126.9(3) . . ?
C008 N005 Fe01 115.7(3) . . ?
C00A C006 C007 119.7(4) . . ?
C00A C006 N003 121.6(4) . . ?
C007 C006 N003 118.6(3) . . ?
C00C C007 C006 120.0(4) . . ?
N005 C008 C00I 122.8(4) . . ?
N005 C008 C009 115.1(4) . . ?
C00I C008 C009 122.1(5) . . ?
N003 C009 C008 120.4(4) . . ?
C00E C00A C006 119.4(4) . . ?
C00E C00B C00C 118.0(4) . . ?
C00E C00B C00F 121.7(4) . . ?
C00C C00B C00F 120.3(4) . . ?
C007 C00C C00B 121.1(4) . . ?
N004 C00D S002 178.7(4) . . ?
C00B C00E C00A 121.7(4) . . ?
C00J C00F C00H 117.9(5) . . ?
C00J C00F C00B 120.7(5) . . ?
C00H C00F C00B 121.3(5) . . ?
N005 C00G C00O 122.9(5) . . ?
C00F C00H C00M 120.8(5) . . ?
C008 C00I C00L 118.5(5) . . ?
C00F C00J C00K 120.4(6) . . ?
C00N C00K C00J 120.7(7) . . ?
C00O C00L C00I 119.5(5) . . ?
C00N C00M C00H 120.4(6) . . ?
C00K C00N C00M 119.7(6) . . ?
C00L C00O C00G 119.0(5) . . ?

loop_
_geom_bond_atom_site_label_1
_geom_bond_atom_site_label_2
_geom_bond_distance
_geom_bond_site_symmetry_2
_geom_bond_publ_flag
Fe01 N004 2.051(4) . ?
Fe01 N004 2.051(4) 2_665 ?
Fe01 N005 2.209(3) 2_665 ?
Fe01 N005 2.209(3) . ?
Fe01 N003 2.243(3) . ?
Fe01 N003 2.243(3) 2_665 ?
S002 C00D 1.611(5) . ?
N003 C009 1.267(5) . ?
N003 C006 1.419(5) . ?
N004 C00D 1.140(5) . ?
N005 C00G 1.338(5) . ?
N005 C008 1.340(5) . ?
C006 C00A 1.380(5) . ?
C006 C007 1.383(5) . ?
C007 C00C 1.370(5) . ?
C008 C00I 1.373(6) . ?
C008 C009 1.462(6) . ?
C00A C00E 1.378(6) . ?
C00B C00E 1.375(6) . ?
C00B C00C 1.387(5) . ?
C00B C00F 1.482(6) . ?
C00F C00J 1.372(7) . ?
C00F C00H 1.384(6) . ?
C00G C00O 1.371(6) . ?
C00H C00M 1.386(7) . ?
C00I C00L 1.373(7) . ?
C00J C00K 1.397(7) . ?
C00K C00N 1.353(8) . ?
C00L C00O 1.356(7) . ?
C00M C00N 1.356(8) . ?
